data_4326837
loop_
_publ_author_name
'Oindrila Das'
'Sayantan Paria'
'Ennio Zangrando'
'Tapan Kanti Paine'

_publ_section_title
;
 Copper(II)-Mediated Oxidative Transformation ofvic-Dioxime to Furoxan:
 Evidence for a Copper(II)-Dinitrosoalkene Intermediate
;
_journal_name_full 'Inorganic Chemistry'
_journal_page_first 11375
_journal_page_last 11383
_journal_paper_doi 10.1021/ic200979q
_journal_volume 50
_journal_year 2011
_chemical_formula_moiety 'C30 H23 Cu N9 O4 1+, Cl O4 1-'
_chemical_formula_sum 'C30 H23 Cl Cu N9 O8'
_chemical_formula_weight 736.56
_chemical_name_systematic
;
 ?
;
_space_group_IT_number 2
_symmetry_cell_setting triclinic
_symmetry_space_group_name_Hall '-P 1'
_symmetry_space_group_name_H-M 'P -1'
_atom_sites_solution_hydrogens geom
_atom_sites_solution_primary direct
_atom_sites_solution_secondary difmap
_audit_creation_method SHELXL-97
_cell_angle_alpha 83.664(10)
_cell_angle_beta 80.11(2)
_cell_angle_gamma 83.203(10)
_cell_formula_units_Z 2
_cell_length_a 8.907(2)
_cell_length_b 10.053(3)
_cell_length_c 17.151(3)
_cell_measurement_temperature 293(2)
_cell_volume 1495.9(6)
_computing_cell_refinement 'BRUKER APEX II'
_computing_data_collection 'BRUKER APEX II'
_computing_data_reduction 'BRUKER APEX II'
_computing_molecular_graphics 'Ortep3 for Windows (Farrugia,1997)'
_computing_publication_material 'Wingx 1.80.05 (Farrugia, 1999)'
_computing_structure_refinement 'SHELX97 (Sheldrick, 2008)'
_computing_structure_solution 'SHELX97 (Sheldrick, 2008)'
_diffrn_ambient_temperature 293(2)
_diffrn_measured_fraction_theta_full 0.998
_diffrn_measured_fraction_theta_max 0.998
_diffrn_measurement_device_type 'BRUKER CCD AREA DETECTOR'
_diffrn_measurement_method 'OMEGA SCAN'
_diffrn_radiation_monochromator graphite
_diffrn_radiation_source 'fine-focus sealed tube'
_diffrn_radiation_type MoK\a
_diffrn_radiation_wavelength 0.71073
_diffrn_reflns_av_R_equivalents 0.0940
_diffrn_reflns_av_sigmaI/netI 0.0955
_diffrn_reflns_limit_h_max 9
_diffrn_reflns_limit_h_min -9
_diffrn_reflns_limit_k_max 10
_diffrn_reflns_limit_k_min -10
_diffrn_reflns_limit_l_max 17
_diffrn_reflns_limit_l_min -17
_diffrn_reflns_number 10292
_diffrn_reflns_theta_full 21.66
_diffrn_reflns_theta_max 21.66
_diffrn_reflns_theta_min 1.21
_exptl_absorpt_coefficient_mu 0.890
_exptl_absorpt_correction_T_max 0.7709
_exptl_absorpt_correction_T_min 0.6104
_exptl_absorpt_correction_type multi-scan
_exptl_absorpt_process_details SADABS
_exptl_crystal_colour red
_exptl_crystal_density_diffrn 1.635
_exptl_crystal_description needle
_exptl_crystal_F_000 752
_exptl_crystal_size_max 0.36
_exptl_crystal_size_mid 0.20
_exptl_crystal_size_min 0.18
_refine_diff_density_max 1.949
_refine_diff_density_min -0.792
_refine_diff_density_rms 0.108
_refine_ls_extinction_method none
_refine_ls_goodness_of_fit_ref 1.051
_refine_ls_hydrogen_treatment constr
_refine_ls_matrix_type full
_refine_ls_number_parameters 502
_refine_ls_number_reflns 3519
_refine_ls_number_restraints 312
_refine_ls_restrained_S_all 1.026
_refine_ls_R_factor_all 0.1154
_refine_ls_R_factor_gt 0.0774
_refine_ls_shift/su_max 0.000
_refine_ls_shift/su_mean 0.000
_refine_ls_structure_factor_coef Fsqd
_refine_ls_weighting_details 'calc w=1/[\s^2^(Fo^2^)+(0.1553P)^2^+0.0000P] where P=(Fo^2^+2Fc^2^)/3'
_refine_ls_weighting_scheme calc
_refine_ls_wR_factor_gt 0.2151
_refine_ls_wR_factor_ref 0.2420
_reflns_number_gt 2243
_reflns_number_total 3519
_reflns_threshold_expression >2\s(I)
_cod_data_source_file ic200979q_si_004.cif
_cod_data_source_block 3
_cod_original_cell_volume 1496.0(6)
_cod_database_code 4326837

loop_
_symmetry_equiv_pos_as_xyz
'x, y, z'
'-x, -y, -z'

loop_
_atom_site_label
_atom_site_type_symbol
_atom_site_fract_x
_atom_site_fract_y
_atom_site_fract_z
_atom_site_U_iso_or_equiv
_atom_site_adp_type
_atom_site_occupancy
_atom_site_symmetry_multiplicity
_atom_site_calc_flag
_atom_site_refinement_flags
_atom_site_disorder_assembly
_atom_site_disorder_group
Cu Cu 0.39061(12) 0.23106(10) 0.78510(6) 0.0404(5) Uani 1 1 d U . .
N3 N 0.4823(8) 0.4072(6) 0.7846(4) 0.0377(18) Uani 1 1 d U A .
N4 N 0.2995(8) 0.2749(7) 0.8969(4) 0.0393(18) Uani 1 1 d U A .
N7 N 0.2462(10) 0.6575(8) 1.0522(5) 0.059(2) Uani 1 1 d U . .
N8 N 0.4314(10) 0.7542(9) 0.9629(5) 0.057(2) Uani 1 1 d U A .
O3 O 0.3272(8) 0.7689(7) 1.0360(4) 0.0625(19) Uani 1 1 d U . .
O4 O 0.5123(9) 0.8455(8) 0.9401(4) 0.073(2) Uani 1 1 d U . .
C11 C 0.5827(10) 0.4685(9) 0.7272(6) 0.047(2) Uani 1 1 d U . .
C12 C 0.6504(11) 0.5787(9) 0.7397(6) 0.049(2) Uani 1 1 d U A .
H12 H 0.7280 0.6119 0.7017 0.059 Uiso 1 1 calc R . .
C13 C 0.6018(11) 0.6396(10) 0.8092(6) 0.050(2) Uani 1 1 d U . .
H13 H 0.6428 0.7165 0.8181 0.059 Uiso 1 1 calc R A .
C14 C 0.4905(10) 0.5832(9) 0.8657(5) 0.041(2) Uani 1 1 d U A .
C15 C 0.4355(10) 0.4650(8) 0.8525(5) 0.037(2) Uani 1 1 d U . .
C16 C 0.3286(9) 0.3966(9) 0.9123(5) 0.036(2) Uani 1 1 d U A .
C17 C 0.2567(10) 0.4543(9) 0.9824(5) 0.041(2) Uani 1 1 d U . .
C18 C 0.1535(11) 0.3817(10) 1.0345(5) 0.049(3) Uani 1 1 d U A .
H18 H 0.1020 0.4180 1.0804 0.059 Uiso 1 1 calc R . .
C19 C 0.1266(11) 0.2573(9) 1.0191(5) 0.047(2) Uani 1 1 d U . .
H19 H 0.0579 0.2087 1.0548 0.056 Uiso 1 1 calc R A .
C20 C 0.2010(10) 0.2037(9) 0.9508(5) 0.043(2) Uani 1 1 d U A .
C25 C 0.6193(12) 0.4070(10) 0.6496(5) 0.054(3) Uani 1 1 d U A .
H25A H 0.6538 0.3133 0.6588 0.081 Uiso 1 1 calc R . .
H25B H 0.6984 0.4520 0.6153 0.081 Uiso 1 1 calc R . .
H25C H 0.5291 0.4163 0.6250 0.081 Uiso 1 1 calc R . .
C26 C 0.4155(11) 0.6418(9) 0.9369(5) 0.045(2) Uani 1 1 d U . .
C27 C 0.3023(11) 0.5804(9) 0.9926(5) 0.043(2) Uani 1 1 d U A .
C28 C 0.1761(11) 0.0695(9) 0.9299(6) 0.054(3) Uani 1 1 d U . .
H28A H 0.1045 0.0801 0.8932 0.081 Uiso 1 1 calc R A .
H28B H 0.1360 0.0162 0.9772 0.081 Uiso 1 1 calc R . .
H28C H 0.2716 0.0254 0.9059 0.081 Uiso 1 1 calc R . .
Cl1 Cl 0.1549(3) 0.7530(3) 0.77351(15) 0.0694(9) Uani 1 1 d U . .
O11 O 0.017(2) 0.708(2) 0.7421(13) 0.273(11) Uani 1 1 d U . .
O12 O 0.1521(9) 0.6609(9) 0.8382(5) 0.101(3) Uani 1 1 d U . .
O13 O 0.2607(12) 0.7203(10) 0.7124(5) 0.112(3) Uani 1 1 d U . .
O14 O 0.0910(15) 0.8786(11) 0.7821(8) 0.162(5) Uani 1 1 d U . .
N10 N 0.9385(13) 0.6240(10) 0.5700(6) 0.082(3) Uani 1 1 d U . .
C29 C 1.0607(15) 0.5808(11) 0.5717(6) 0.058(3) Uani 1 1 d U . .
C30 C 1.2160(13) 0.5198(11) 0.5733(6) 0.070(3) Uani 1 1 d U . .
H30A H 1.2505 0.5419 0.6199 0.105 Uiso 1 1 calc R . .
H30B H 1.2818 0.5532 0.5267 0.105 Uiso 1 1 calc R . .
H30C H 1.2185 0.4239 0.5744 0.105 Uiso 1 1 calc R . .
O1 O 0.303(2) -0.1835(13) 0.4847(8) 0.062(4) Uani 0.695(18) 1 d PU A 1
O2 O 0.541(2) -0.2731(12) 0.5019(8) 0.070(4) Uani 0.695(18) 1 d PU A 1
N1 N 0.2301(18) 0.2061(17) 0.7162(7) 0.038(4) Uani 0.695(18) 1 d PU A 1
N2 N 0.5016(19) 0.0826(14) 0.7303(8) 0.039(5) Uani 0.695(18) 1 d PU A 1
N5 N 0.1978(16) -0.0869(14) 0.5154(8) 0.062(4) Uani 0.695(18) 1 d PU A 1
N6 N 0.439(2) -0.1879(16) 0.5242(9) 0.063(4) Uani 0.695(18) 1 d PU A 1
C1 C 0.0931(18) 0.2734(19) 0.7148(9) 0.053(4) Uani 0.695(18) 1 d PDU A 1
C2 C -0.002(2) 0.240(2) 0.6632(10) 0.067(5) Uani 0.695(18) 1 d PU A 1
H2 H -0.1000 0.2839 0.6630 0.080 Uiso 0.695(18) 1 calc PR A 1
C3 C 0.0521(18) 0.1430(18) 0.6144(10) 0.049(4) Uani 0.695(18) 1 d PU A 1
H3 H -0.0078 0.1243 0.5784 0.059 Uiso 0.695(18) 1 calc PR A 1
C4 C 0.194(2) 0.0699(15) 0.6157(8) 0.042(4) Uani 0.695(18) 1 d PU A 1
C5 C 0.2817(19) 0.1064(16) 0.6704(8) 0.033(4) Uani 0.695(18) 1 d PU A 1
C6 C 0.432(2) 0.0411(15) 0.6756(8) 0.037(4) Uani 0.695(18) 1 d PU A 1
C7 C 0.501(2) -0.0627(13) 0.6265(8) 0.035(4) Uani 0.695(18) 1 d PU A 1
C8 C 0.651(3) -0.1146(14) 0.6336(8) 0.043(4) Uani 0.695(18) 1 d PU A 1
H8 H 0.7014 -0.1780 0.5999 0.051 Uiso 0.695(18) 1 calc PR A 1
C9 C 0.726(2) -0.0746(14) 0.6887(9) 0.041(4) Uani 0.695(18) 1 d PU A 1
H9 H 0.8254 -0.1115 0.6928 0.049 Uiso 0.695(18) 1 calc PR A 1
C10 C 0.651(2) 0.0244(13) 0.7399(8) 0.034(4) Uani 0.695(18) 1 d PDU A 1
C21 C 0.044(2) 0.379(2) 0.7708(12) 0.074(6) Uani 0.695(18) 1 d PDU A 1
H21A H 0.1246 0.3857 0.8003 0.111 Uiso 0.695(18) 1 calc PR A 1
H21B H -0.0460 0.3554 0.8069 0.111 Uiso 0.695(18) 1 calc PR A 1
H21C H 0.0211 0.4637 0.7415 0.111 Uiso 0.695(18) 1 calc PR A 1
C22 C 0.259(2) -0.0328(16) 0.5692(8) 0.045(4) Uani 0.695(18) 1 d PU A 1
C23 C 0.412(3) -0.0970(15) 0.5738(8) 0.032(5) Uani 0.695(18) 1 d PU A 1
C24 C 0.7186(19) 0.0588(17) 0.8075(9) 0.042(4) Uani 0.695(18) 1 d PDU A 1
H24A H 0.6522 0.1279 0.8341 0.063 Uiso 0.695(18) 1 calc PR A 1
H24B H 0.8169 0.0905 0.7880 0.063 Uiso 0.695(18) 1 calc PR A 1
H24C H 0.7305 -0.0197 0.8441 0.063 Uiso 0.695(18) 1 calc PR A 1
O2A O 0.207(3) -0.156(3) 0.4799(15) 0.046(8) Uiso 0.305(18) 1 d P A 2
O1A O 0.437(5) -0.233(4) 0.488(2) 0.068(10) Uiso 0.305(18) 1 d P A 2
N1A N 0.260(3) 0.170(3) 0.7119(14) 0.028(12) Uiso 0.305(18) 1 d PG A 2
C1A C 0.112(3) 0.224(3) 0.7032(15) 0.039(11) Uiso 0.305(18) 1 d PGD A 2
C2A C 0.039(2) 0.179(3) 0.6471(16) 0.044(13) Uiso 0.305(18) 1 d PG A 2
H2A H -0.0601 0.2148 0.6413 0.053 Uiso 0.305(18) 1 calc PR A 2
C3A C 0.114(3) 0.080(3) 0.5997(13) 0.041(11) Uiso 0.305(18) 1 d PG A 2
H3A H 0.0652 0.0496 0.5622 0.049 Uiso 0.305(18) 1 calc PR A 2
C4A C 0.262(3) 0.026(2) 0.6084(13) 0.031(10) Uiso 0.305(18) 1 d PG A 2
C5A C 0.335(2) 0.071(2) 0.6644(14) 0.022(11) Uiso 0.305(18) 1 d PG A 2
N2A N 0.542(3) 0.071(2) 0.7377(13) 0.005(8) Uiso 0.305(18) 1 d PG A 2
C6A C 0.484(2) 0.021(2) 0.6778(13) 0.011(10) Uiso 0.305(18) 1 d PG A 2
C7A C 0.574(3) -0.073(2) 0.6313(11) 0.008(8) Uiso 0.305(18) 1 d PG A 2
C8A C 0.722(3) -0.117(2) 0.6447(13) 0.027(9) Uiso 0.305(18) 1 d PG A 2
H8A H 0.7821 -0.1795 0.6136 0.033 Uiso 0.305(18) 1 calc PR A 2
C9A C 0.780(2) -0.067(3) 0.7046(16) 0.045(13) Uiso 0.305(18) 1 d PG A 2
H9A H 0.8791 -0.0963 0.7136 0.054 Uiso 0.305(18) 1 calc PR A 2
C10A C 0.690(3) 0.027(3) 0.7511(14) 0.06(2) Uiso 0.305(18) 1 d PGD A 2
N5A N 0.559(3) -0.222(3) 0.5292(18) 0.037(9) Uiso 0.305(18) 1 d P A 2
N6A N 0.322(5) -0.152(4) 0.511(2) 0.056(13) Uiso 0.305(18) 1 d P A 2
C21A C 0.036(4) 0.334(4) 0.750(2) 0.047(12) Uiso 0.305(18) 1 d PD A 2
H21D H 0.1016 0.3535 0.7853 0.070 Uiso 0.305(18) 1 calc PR A 2
H21E H -0.0586 0.3082 0.7802 0.070 Uiso 0.305(18) 1 calc PR A 2
H21F H 0.0157 0.4129 0.7147 0.070 Uiso 0.305(18) 1 calc PR A 2
C22A C 0.345(5) -0.078(4) 0.5688(19) 0.008(9) Uiso 0.305(18) 1 d P A 2
C23A C 0.504(4) -0.128(3) 0.5777(15) 0.014(8) Uiso 0.305(18) 1 d P A 2
C24A C 0.733(4) 0.107(4) 0.8084(19) 0.035(11) Uiso 0.305(18) 1 d PD A 2
H24D H 0.6444 0.1623 0.8313 0.052 Uiso 0.305(18) 1 calc PR A 2
H24E H 0.8096 0.1637 0.7818 0.052 Uiso 0.305(18) 1 calc PR A 2
H24F H 0.7733 0.0486 0.8497 0.052 Uiso 0.305(18) 1 calc PR A 2

loop_
_atom_site_aniso_label
_atom_site_aniso_U_11
_atom_site_aniso_U_22
_atom_site_aniso_U_33
_atom_site_aniso_U_23
_atom_site_aniso_U_13
_atom_site_aniso_U_12
Cu 0.0498(8) 0.0367(8) 0.0359(7) -0.0180(5) -0.0040(5) 0.0001(5)
N3 0.045(4) 0.030(4) 0.039(4) -0.010(3) -0.006(3) 0.002(3)
N4 0.049(4) 0.033(4) 0.037(4) -0.014(3) -0.009(3) 0.007(3)
N7 0.080(5) 0.039(5) 0.065(5) -0.009(4) -0.028(4) -0.002(4)
N8 0.069(5) 0.043(5) 0.063(5) -0.010(4) -0.023(4) -0.003(4)
O3 0.087(5) 0.055(4) 0.048(4) -0.027(3) -0.017(4) 0.015(4)
O4 0.092(6) 0.063(5) 0.072(5) -0.031(4) -0.024(4) 0.002(5)
C11 0.046(5) 0.037(5) 0.053(5) -0.010(4) 0.000(4) 0.003(4)
C12 0.052(5) 0.027(5) 0.065(6) -0.009(4) 0.000(5) -0.006(4)
C13 0.054(5) 0.043(5) 0.054(5) -0.010(5) -0.017(5) 0.001(4)
C14 0.048(5) 0.036(5) 0.039(5) -0.011(4) -0.011(4) 0.004(4)
C15 0.044(5) 0.029(5) 0.037(5) -0.013(4) -0.006(4) 0.006(4)
C16 0.037(5) 0.040(5) 0.031(4) -0.009(4) -0.006(4) 0.004(4)
C17 0.049(5) 0.040(5) 0.035(5) -0.012(4) -0.010(4) 0.011(4)
C18 0.054(5) 0.055(6) 0.037(5) -0.008(4) -0.007(4) 0.008(5)
C19 0.052(5) 0.045(5) 0.039(5) -0.003(4) -0.001(4) 0.001(4)
C20 0.045(5) 0.041(5) 0.040(5) -0.004(4) -0.002(4) -0.002(4)
C25 0.071(7) 0.050(6) 0.041(6) -0.017(5) 0.005(5) -0.006(5)
C26 0.061(6) 0.031(5) 0.050(5) -0.018(4) -0.027(5) 0.003(4)
C27 0.058(6) 0.039(5) 0.035(5) -0.016(4) -0.012(4) 0.009(4)
C28 0.062(7) 0.039(6) 0.056(6) -0.008(5) 0.015(5) -0.015(5)
Cl1 0.088(2) 0.0588(19) 0.0472(17) 0.0044(14) 0.0062(15) 0.0195(15)
O11 0.216(17) 0.28(2) 0.38(3) -0.15(2) -0.192(19) 0.022(15)
O12 0.069(5) 0.130(7) 0.076(5) 0.050(5) 0.012(4) 0.021(5)
O13 0.143(8) 0.120(8) 0.059(5) -0.012(5) 0.022(6) -0.016(6)
O14 0.185(12) 0.079(8) 0.207(13) -0.007(8) -0.016(10) 0.026(8)
N10 0.093(8) 0.065(7) 0.086(7) -0.033(6) 0.003(6) -0.001(6)
C29 0.069(7) 0.051(6) 0.052(6) -0.013(5) 0.001(5) -0.006(5)
C30 0.083(9) 0.067(8) 0.058(7) -0.024(6) 0.005(6) -0.011(7)
O1 0.079(9) 0.056(7) 0.056(7) -0.020(6) -0.012(6) -0.011(6)
O2 0.107(11) 0.039(7) 0.057(7) -0.028(6) 0.019(7) -0.006(7)
N1 0.048(8) 0.029(6) 0.036(7) -0.008(5) -0.008(5) 0.002(6)
N2 0.034(7) 0.042(7) 0.043(8) -0.007(5) -0.015(6) 0.005(5)
N5 0.079(8) 0.047(7) 0.063(7) -0.009(6) -0.007(6) -0.025(6)
N6 0.077(9) 0.059(8) 0.055(7) -0.013(7) -0.007(7) -0.014(7)
C1 0.054(8) 0.054(8) 0.051(8) -0.001(7) -0.008(6) -0.010(7)
C2 0.058(8) 0.072(9) 0.070(8) -0.005(7) -0.009(7) -0.009(7)
C3 0.049(8) 0.058(8) 0.046(7) -0.007(7) -0.022(6) -0.003(7)
C4 0.048(8) 0.038(7) 0.040(7) -0.009(6) -0.007(7) -0.005(7)
C5 0.030(7) 0.040(7) 0.030(7) -0.005(6) -0.003(5) -0.003(6)
C6 0.052(8) 0.032(7) 0.029(7) -0.001(5) -0.010(6) -0.006(7)
C7 0.041(7) 0.031(7) 0.036(7) -0.010(6) -0.006(6) -0.006(6)
C8 0.056(8) 0.027(7) 0.045(7) -0.012(5) -0.006(6) 0.005(7)
C9 0.036(7) 0.036(7) 0.045(7) 0.000(6) -0.005(7) 0.011(6)
C10 0.035(7) 0.032(7) 0.031(6) -0.007(5) -0.002(5) 0.006(5)
C21 0.075(13) 0.076(14) 0.081(13) -0.043(11) -0.025(10) 0.005(10)
C22 0.053(8) 0.047(8) 0.039(7) -0.004(6) -0.012(6) -0.014(7)
C23 0.035(9) 0.027(8) 0.036(7) -0.020(5) -0.005(7) 0.001(7)
C24 0.045(8) 0.024(7) 0.060(8) -0.012(6) -0.015(6) -0.002(7)

loop_
_atom_type_symbol
_atom_type_description
_atom_type_scat_dispersion_real
_atom_type_scat_dispersion_imag
_atom_type_scat_source
C C 0.0033 0.0016 'International Tables Vol C Tables 4.2.6.8 and 6.1.1.4'
H H 0.0000 0.0000 'International Tables Vol C Tables 4.2.6.8 and 6.1.1.4'
N N 0.0061 0.0033 'International Tables Vol C Tables 4.2.6.8 and 6.1.1.4'
O O 0.0106 0.0060 'International Tables Vol C Tables 4.2.6.8 and 6.1.1.4'
Cl Cl 0.1484 0.1585 'International Tables Vol C Tables 4.2.6.8 and 6.1.1.4'
Cu Cu 0.3201 1.2651 'International Tables Vol C Tables 4.2.6.8 and 6.1.1.4'

loop_
_geom_angle_atom_site_label_1
_geom_angle_atom_site_label_2
_geom_angle_atom_site_label_3
_geom_angle
N2 Cu N4 139.5(5)
N2 Cu N3 122.0(5)
N4 Cu N3 81.4(3)
N2 Cu N1A 70.3(8)
N4 Cu N1A 121.2(8)
N3 Cu N1A 131.6(8)
N2 Cu N1 82.1(7)
N4 Cu N1 113.8(5)
N3 Cu N1 123.7(5)
N1A Cu N1 12.0(8)
N2 Cu N2A 10.1(8)
N4 Cu N2A 133.8(7)
N3 Cu N2A 116.1(7)
N1A Cu N2A 80.4(9)
N1 Cu N2A 92.2(8)
C15 N3 C11 118.4(7)
C15 N3 Cu 112.4(6)
C11 N3 Cu 129.2(6)
C16 N4 C20 119.6(7)
C16 N4 Cu 112.7(6)
C20 N4 Cu 127.1(6)
C27 N7 O3 104.9(8)
O4 N8 C26 135.1(10)
O4 N8 O3 116.2(8)
C26 N8 O3 108.7(9)
N7 O3 N8 108.0(7)
N3 C11 C12 122.3(8)
N3 C11 C25 116.1(8)
C12 C11 C25 121.5(9)
C11 C12 C13 119.2(9)
C12 C13 C14 118.3(9)
C13 C14 C15 119.8(8)
C13 C14 C26 125.3(9)
C15 C14 C26 114.8(8)
N3 C15 C14 121.5(8)
N3 C15 C16 116.7(8)
C14 C15 C16 121.8(8)
N4 C16 C17 121.4(8)
N4 C16 C15 116.2(7)
C17 C16 C15 122.4(8)
C18 C17 C16 117.6(9)
C18 C17 C27 126.8(8)
C16 C17 C27 115.6(8)
C19 C18 C17 120.5(9)
C18 C19 C20 120.1(9)
N4 C20 C19 120.7(8)
N4 C20 C28 116.4(8)
C19 C20 C28 122.9(8)
N8 C26 C27 106.7(9)
N8 C26 C14 130.1(10)
C27 C26 C14 123.2(8)
N7 C27 C17 126.8(9)
N7 C27 C26 111.6(8)
C17 C27 C26 121.6(8)
O13 Cl1 O14 123.2(8)
O13 Cl1 O12 113.9(6)
O14 Cl1 O12 119.8(7)
O13 Cl1 O11 96.8(9)
O14 Cl1 O11 94.5(9)
O12 Cl1 O11 96.6(10)
N10 C29 C30 177.6(12)
N5 O1 N6 107.7(16)
C1 N1 C5 121.8(12)
C1 N1 Cu 128.3(12)
C5 N1 Cu 109.8(11)
C6 N2 C10 119.7(14)
C6 N2 Cu 114.9(13)
C10 N2 Cu 125.1(10)
C22 N5 O1 107.1(16)
O2 N6 C23 139(2)
O2 N6 O1 113.4(18)
C23 N6 O1 107.9(19)
N1 C1 C2 119.8(16)
N1 C1 C21 117.5(14)
C2 C1 C21 122.7(15)
C3 C2 C1 118.6(15)
C2 C3 C4 122.6(15)
C22 C4 C3 126.9(17)
C22 C4 C5 117.3(16)
C3 C4 C5 115.8(14)
N1 C5 C4 121.4(15)
N1 C5 C6 117.6(12)
C4 C5 C6 120.9(14)
N2 C6 C7 122.5(18)
N2 C6 C5 115.4(14)
C7 C6 C5 122.1(14)
C23 C7 C8 127.0(14)
C23 C7 C6 115.7(15)
C8 C7 C6 117.2(14)
C9 C8 C7 121.7(13)
C8 C9 C10 119.8(16)
N2 C10 C9 118.9(16)
N2 C10 C24 118.8(11)
C9 C10 C24 122.0(16)
N5 C22 C4 128.3(18)
N5 C22 C23 110.2(15)
C4 C22 C23 121.5(13)
N6 C23 C7 131(2)
N6 C23 C22 107.0(18)
C7 C23 C22 122.4(13)
N6A O1A N5A 111(4)
C1A N1A C5A 120.0
C1A N1A Cu 125.9(13)
C5A N1A Cu 114.0(13)
C2A C1A N1A 120.0
C2A C1A C21A 120(2)
N1A C1A C21A 120(2)
C3A C2A C1A 120.0
C2A C3A C4A 120.0
C22A C4A C3A 126(2)
C22A C4A C5A 114(2)
C3A C4A C5A 120.0
C4A C5A N1A 120.0
C4A C5A C6A 123.7(17)
N1A C5A C6A 116.3(17)
C6A N2A C10A 120.0
C6A N2A Cu 110.4(12)
C10A N2A Cu 128.9(12)
N2A C6A C7A 120.0
N2A C6A C5A 118.2(17)
C7A C6A C5A 121.8(17)
C23A C7A C8A 123(2)
C23A C7A C6A 116.9(19)
C8A C7A C6A 120.0
C7A C8A C9A 120.0
C10A C9A C8A 120.0
C9A C10A N2A 120.0
C9A C10A C24A 129(2)
N2A C10A C24A 110(2)
C23A N5A O1A 104(3)
O2A N6A O1A 115(5)
O2A N6A C22A 132(5)
O1A N6A C22A 113(5)
N6A C22A C4A 135(4)
N6A C22A C23A 102(4)
C4A C22A C23A 123(3)
N5A C23A C7A 130(3)
N5A C23A C22A 111(3)
C7A C23A C22A 119(3)

loop_
_geom_bond_atom_site_label_1
_geom_bond_atom_site_label_2
_geom_bond_distance
Cu N2 1.932(13)
Cu N4 2.025(7)
Cu N3 2.034(7)
Cu N1A 2.039(18)
Cu N1 2.057(12)
Cu N2A 2.117(18)
N3 C15 1.340(10)
N3 C11 1.357(11)
N4 C16 1.342(11)
N4 C20 1.364(11)
N7 C27 1.343(11)
N7 O3 1.380(10)
N8 O4 1.223(10)
N8 C26 1.291(11)
N8 O3 1.436(11)
C11 C12 1.376(12)
C11 C25 1.498(12)
C12 C13 1.381(13)
C13 C14 1.387(13)
C14 C15 1.392(12)
C14 C26 1.439(12)
C15 C16 1.447(12)
C16 C17 1.412(12)
C17 C18 1.382(13)
C17 C27 1.413(12)
C18 C19 1.362(13)
C19 C20 1.374(12)
C20 C28 1.484(12)
C26 C27 1.413(13)
Cl1 O13 1.326(9)
Cl1 O14 1.334(10)
Cl1 O12 1.363(8)
Cl1 O11 1.557(14)
N10 C29 1.128(13)
C29 C30 1.448(16)
O1 N5 1.35(2)
O1 N6 1.48(3)
O2 N6 1.21(2)
N1 C1 1.33(2)
N1 C5 1.33(2)
N2 C6 1.338(18)
N2 C10 1.42(2)
N5 C22 1.34(2)
N6 C23 1.29(2)
C1 C2 1.42(2)
C1 C21 1.487(17)
C2 C3 1.35(3)
C3 C4 1.39(2)
C4 C22 1.38(2)
C4 C5 1.42(2)
C5 C6 1.43(3)
C6 C7 1.428(18)
C7 C23 1.39(2)
C7 C8 1.40(3)
C8 C9 1.36(2)
C9 C10 1.429(17)
C10 C24 1.484(17)
C22 C23 1.45(2)
O2A N6A 1.24(6)
O1A N6A 1.27(7)
O1A N5A 1.41(5)
N1A C1A 1.3900
N1A C5A 1.3900
C1A C2A 1.3900
C1A C21A 1.470(19)
C2A C3A 1.3900
C3A C4A 1.3900
C4A C22A 1.38(4)
C4A C5A 1.3900
C5A C6A 1.41(3)
N2A C6A 1.3900
N2A C10A 1.3900
C6A C7A 1.3900
C7A C23A 1.39(3)
C7A C8A 1.3900
C8A C9A 1.3900
C9A C10A 1.3900
C10A C24A 1.466(19)
N5A C23A 1.33(4)
N6A C22A 1.35(5)
C22A C23A 1.47(5)

loop_
_geom_torsion_atom_site_label_1
_geom_torsion_atom_site_label_2
_geom_torsion_atom_site_label_3
_geom_torsion_atom_site_label_4
_geom_torsion
N2 Cu N3 C15 -146.8(7)
N4 Cu N3 C15 -2.6(6)
N1A Cu N3 C15 121.8(11)
N1 Cu N3 C15 110.4(8)
N2A Cu N3 C15 -137.4(9)
N2 Cu N3 C11 31.7(10)
N4 Cu N3 C11 176.0(8)
N1A Cu N3 C11 -59.7(12)
N1 Cu N3 C11 -71.1(9)
N2A Cu N3 C11 41.2(11)
N2 Cu N4 C16 136.4(9)
N3 Cu N4 C16 6.1(6)
N1A Cu N4 C16 -127.7(10)
N1 Cu N4 C16 -116.9(7)
N2A Cu N4 C16 124.3(10)
N2 Cu N4 C20 -52.3(11)
N3 Cu N4 C20 177.4(7)
N1A Cu N4 C20 43.6(12)
N1 Cu N4 C20 54.3(9)
N2A Cu N4 C20 -64.5(12)
C27 N7 O3 N8 1.2(9)
O4 N8 O3 N7 -180.0(7)
C26 N8 O3 N7 -0.4(9)
C15 N3 C11 C12 7.3(13)
Cu N3 C11 C12 -171.1(6)
C15 N3 C11 C25 -174.2(8)
Cu N3 C11 C25 7.4(12)
N3 C11 C12 C13 -7.9(14)
C25 C11 C12 C13 173.7(9)
C11 C12 C13 C14 2.7(14)
C12 C13 C14 C15 2.6(13)
C12 C13 C14 C26 -172.8(8)
C11 N3 C15 C14 -1.7(12)
Cu N3 C15 C14 177.0(6)
C11 N3 C15 C16 -179.9(7)
Cu N3 C15 C16 -1.3(9)
C13 C14 C15 N3 -3.3(13)
C26 C14 C15 N3 172.6(7)
C13 C14 C15 C16 174.9(8)
C26 C14 C15 C16 -9.2(12)
C20 N4 C16 C17 -1.5(12)
Cu N4 C16 C17 170.5(6)
C20 N4 C16 C15 179.4(7)
Cu N4 C16 C15 -8.6(9)
N3 C15 C16 N4 6.7(11)
C14 C15 C16 N4 -171.6(8)
N3 C15 C16 C17 -172.4(8)
C14 C15 C16 C17 9.3(13)
N4 C16 C17 C18 -0.7(12)
C15 C16 C17 C18 178.4(8)
N4 C16 C17 C27 177.5(7)
C15 C16 C17 C27 -3.4(12)
C16 C17 C18 C19 1.8(13)
C27 C17 C18 C19 -176.2(8)
C17 C18 C19 C20 -0.8(14)
C16 N4 C20 C19 2.6(12)
Cu N4 C20 C19 -168.1(6)
C16 N4 C20 C28 -179.3(8)
Cu N4 C20 C28 10.0(11)
C18 C19 C20 N4 -1.5(13)
C18 C19 C20 C28 -179.4(9)
O4 N8 C26 C27 178.9(10)
O3 N8 C26 C27 -0.6(10)
O4 N8 C26 C14 -2.2(18)
O3 N8 C26 C14 178.3(8)
C13 C14 C26 N8 1.2(15)
C15 C14 C26 N8 -174.4(9)
C13 C14 C26 C27 179.9(9)
C15 C14 C26 C27 4.3(12)
O3 N7 C27 C17 179.8(8)
O3 N7 C27 C26 -1.6(10)
C18 C17 C27 N7 -5.0(15)
C16 C17 C27 N7 177.0(8)
C18 C17 C27 C26 176.5(8)
C16 C17 C27 C26 -1.6(12)
N8 C26 C27 N7 1.4(11)
C14 C26 C27 N7 -177.6(8)
N8 C26 C27 C17 -179.9(8)
C14 C26 C27 C17 1.1(14)
N2 Cu N1 C1 178.6(14)
N4 Cu N1 C1 37.5(14)
N3 Cu N1 C1 -58.1(14)
N1A Cu N1 C1 167(6)
N2A Cu N1 C1 178.2(14)
N2 Cu N1 C5 -0.6(9)
N4 Cu N1 C5 -141.7(8)
N3 Cu N1 C5 122.7(9)
N1A Cu N1 C5 -12(5)
N2A Cu N1 C5 -1.0(11)
N4 Cu N2 C6 120.5(10)
N3 Cu N2 C6 -122.2(9)
N1A Cu N2 C6 5.2(13)
N1 Cu N2 C6 2.7(10)
N2A Cu N2 C6 -180(7)
N4 Cu N2 C10 -64.3(14)
N3 Cu N2 C10 53.0(13)
N1A Cu N2 C10 -179.6(14)
N1 Cu N2 C10 177.9(12)
N2A Cu N2 C10 -4(5)
N6 O1 N5 C22 0.5(13)
N5 O1 N6 O2 179.0(11)
N5 O1 N6 C23 -0.9(14)
C5 N1 C1 C2 0(2)
Cu N1 C1 C2 -179.4(11)
C5 N1 C1 C21 177.4(14)
Cu N1 C1 C21 -2(2)
N1 C1 C2 C3 -2(2)
C21 C1 C2 C3 180.0(16)
C1 C2 C3 C4 4(2)
C2 C3 C4 C22 178.8(14)
C2 C3 C4 C5 -2(2)
C1 N1 C5 C4 2.0(18)
Cu N1 C5 C4 -178.7(11)
C1 N1 C5 C6 179.3(14)
Cu N1 C5 C6 -1.5(14)
C22 C4 C5 N1 178.4(12)
C3 C4 C5 N1 -1.0(18)
C22 C4 C5 C6 1.2(19)
C3 C4 C5 C6 -178.1(13)
C10 N2 C6 C7 1.1(18)
Cu N2 C6 C7 176.6(11)
C10 N2 C6 C5 -179.8(13)
Cu N2 C6 C5 -4.3(15)
N1 C5 C6 N2 3.8(17)
C4 C5 C6 N2 -178.9(12)
N1 C5 C6 C7 -177.0(12)
C4 C5 C6 C7 0(2)
N2 C6 C7 C23 178.5(13)
C5 C6 C7 C23 -0.6(18)
N2 C6 C7 C8 -4.3(18)
C5 C6 C7 C8 176.6(13)
C23 C7 C8 C9 -178.9(14)
C6 C7 C8 C9 4.2(19)
C7 C8 C9 C10 -1.0(19)
C6 N2 C10 C9 2.2(17)
Cu N2 C10 C9 -172.8(11)
C6 N2 C10 C24 -172.2(14)
Cu N2 C10 C24 12.8(17)
C8 C9 C10 N2 -2.3(17)
C8 C9 C10 C24 171.9(15)
O1 N5 C22 C4 179.7(13)
O1 N5 C22 C23 0.0(14)
C3 C4 C22 N5 -3(2)
C5 C4 C22 N5 178.1(13)
C3 C4 C22 C23 177.0(13)
C5 C4 C22 C23 -2.3(19)
O2 N6 C23 C7 -1(3)
O1 N6 C23 C7 178.3(14)
O2 N6 C23 C22 -179.0(16)
O1 N6 C23 C22 0.9(14)
C8 C7 C23 N6 6(2)
C6 C7 C23 N6 -177.6(15)
C8 C7 C23 C22 -177.4(12)
C6 C7 C23 C22 -0.5(19)
N5 C22 C23 N6 -0.6(15)
C4 C22 C23 N6 179.7(13)
N5 C22 C23 C7 -178.3(13)
C4 C22 C23 C7 2(2)
N2 Cu N1A C1A 178.7(16)
N4 Cu N1A C1A 42.0(17)
N3 Cu N1A C1A -65.5(17)
N1 Cu N1A C1A -13(4)
N2A Cu N1A C1A 177.9(17)
N2 Cu N1A C5A -5.3(11)
N4 Cu N1A C5A -142.0(10)
N3 Cu N1A C5A 110.4(12)
N1 Cu N1A C5A 163(6)
N2A Cu N1A C5A -6.2(13)
C5A N1A C1A C2A 0.0
Cu N1A C1A C2A 175.7(19)
C5A N1A C1A C21A -176(3)
Cu N1A C1A C21A -1(3)
N1A C1A C2A C3A 0.0
C21A C1A C2A C3A 176(3)
C1A C2A C3A C4A 0.0
C2A C3A C4A C22A 176(3)
C2A C3A C4A C5A 0.0
C22A C4A C5A N1A -176(2)
C3A C4A C5A N1A 0.0
C22A C4A C5A C6A 3(3)
C3A C4A C5A C6A 179(3)
C1A N1A C5A C4A 0.0
Cu N1A C5A C4A -176.2(17)
C1A N1A C5A C6A -179(2)
Cu N1A C5A C6A 5(2)
N2 Cu N2A C6A 2(5)
N4 Cu N2A C6A 131.2(10)
N3 Cu N2A C6A -125.1(10)
N1A Cu N2A C6A 6.7(13)
N1 Cu N2A C6A 4.5(12)
N2 Cu N2A C10A 173(7)
N4 Cu N2A C10A -58.3(17)
N3 Cu N2A C10A 45.4(16)
N1A Cu N2A C10A 177.2(17)
N1 Cu N2A C10A 175.0(14)
C10A N2A C6A C7A 0.0
Cu N2A C6A C7A 171.5(15)
C10A N2A C6A C5A -178(2)
Cu N2A C6A C5A -7(2)
C4A C5A C6A N2A -177.6(15)
N1A C5A C6A N2A 2(2)
C4A C5A C6A C7A 4(3)
N1A C5A C6A C7A -176.4(13)
N2A C6A C7A C23A 174(2)
C5A C6A C7A C23A -8(2)
N2A C6A C7A C8A 0.0
C5A C6A C7A C8A 178(2)
C23A C7A C8A C9A -174(2)
C6A C7A C8A C9A 0.0
C7A C8A C9A C10A 0.0
C8A C9A C10A N2A 0.0
C8A C9A C10A C24A -170(3)
C6A N2A C10A C9A 0.0
Cu N2A C10A C9A -169.7(18)
C6A N2A C10A C24A 172(3)
Cu N2A C10A C24A 2(2)
N6A O1A N5A C23A 0(3)
N5A O1A N6A O2A -178(3)
N5A O1A N6A C22A -1(4)
O2A N6A C22A C4A -8(7)
O1A N6A C22A C4A 175(3)
O2A N6A C22A C23A 178(4)
O1A N6A C22A C23A 1(4)
C3A C4A C22A N6A 4(5)
C5A C4A C22A N6A -180(3)
C3A C4A C22A C23A 177(2)
C5A C4A C22A C23A -7(3)
O1A N5A C23A C7A -179(3)
O1A N5A C23A C22A 1(3)
C8A C7A C23A N5A -3(4)
C6A C7A C23A N5A -177(2)
C8A C7A C23A C22A 178(2)
C6A C7A C23A C22A 4(3)
N6A C22A C23A N5A -1(3)
C4A C22A C23A N5A -176(2)
N6A C22A C23A C7A 178(2)
C4A C22A C23A C7A 3(4)
